data_2230502
loop_
_publ_author_name
'Kim, Young-Inn'
'Lim, Hyun-Soo'
'Kang, Sung Kwon'

_publ_section_title
;
 Bis(3-methylpyridinium) tetra(chlorido/bromido)cuprate(II)
;
_journal_coeditor_code TK2745
_journal_issue 6
_journal_name_full 'Acta Crystallographica Section E'
_journal_page_first m793
_journal_page_last m794
_journal_paper_doi 10.1107/S1600536811019076
_journal_volume 67
_journal_year 2011
_chemical_formula_iupac '(C6 H8 N)2 [Cu Br0.60 Cl3.40]'
_chemical_formula_moiety '2(C6 H8 N +), Br0.60 Cl3.40 Cu 2-'
_chemical_formula_sum 'C12 H16 Br0.6 Cl3.4 Cu N2'
_chemical_formula_weight 420.28
_chemical_name_systematic
;
Bis(3-methylpyridinium) tetra(chlorido/bromido)cuprate(II)
;
_space_group_IT_number 14
_symmetry_cell_setting monoclinic
_symmetry_space_group_name_Hall '-P 2yn'
_symmetry_space_group_name_H-M 'P 1 21/n 1'
_atom_sites_solution_hydrogens geom
_atom_sites_solution_primary direct
_atom_sites_solution_secondary difmap
_audit_creation_method 'WinGX routine CIF_UPDATE'
_cell_angle_alpha 90
_cell_angle_beta 102.47(3)
_cell_angle_gamma 90
_cell_formula_units_Z 4
_cell_length_a 9.0617(18)
_cell_length_b 13.259(3)
_cell_length_c 14.060(3)
_cell_measurement_reflns_used 3355
_cell_measurement_temperature 295(2)
_cell_measurement_theta_max 23.68
_cell_measurement_theta_min 2.77
_cell_volume 1649.4(6)
_computing_cell_refinement 'SAINT (Bruker, 2002)'
_computing_data_collection 'SMART (Bruker, 2002)'
_computing_data_reduction 'SAINT (Bruker, 2002)'
_computing_molecular_graphics 'ORTEP-3 for Windows (Farrugia, 1997)'
_computing_publication_material 'WinGX (Farrugia, 1999)'
_computing_structure_refinement 'SHELXL97 (Sheldrick, 2008)'
_computing_structure_solution 'SHELXS97 (Sheldrick, 2008)'
_diffrn_ambient_temperature 295(2)
_diffrn_measured_fraction_theta_full 1
_diffrn_measured_fraction_theta_max 1
_diffrn_measurement_device_type 'Bruker SMART CCD area-detector'
_diffrn_measurement_method '\f and \w'
_diffrn_radiation_monochromator graphite
_diffrn_radiation_type MoK\a
_diffrn_radiation_wavelength 0.71073
_diffrn_reflns_av_R_equivalents 0.0389
_diffrn_reflns_limit_h_max 12
_diffrn_reflns_limit_h_min -10
_diffrn_reflns_limit_k_max 17
_diffrn_reflns_limit_k_min -17
_diffrn_reflns_limit_l_max 18
_diffrn_reflns_limit_l_min -18
_diffrn_reflns_number 17556
_diffrn_reflns_theta_full 28.29
_diffrn_reflns_theta_max 28.29
_diffrn_reflns_theta_min 2.14
_exptl_absorpt_coefficient_mu 3.316
_exptl_absorpt_correction_T_max 0.610
_exptl_absorpt_correction_T_min 0.560
_exptl_absorpt_correction_type multi-scan
_exptl_absorpt_process_details '(SADABS; Bruker, 2002)'
_exptl_crystal_colour brown
_exptl_crystal_density_diffrn 1.693
_exptl_crystal_density_method 'not measured'
_exptl_crystal_description Block
_exptl_crystal_F_000 839.2
_exptl_crystal_size_max 0.19
_exptl_crystal_size_mid 0.15
_exptl_crystal_size_min 0.15
_refine_diff_density_max 0.343
_refine_diff_density_min -0.407
_refine_ls_extinction_method none
_refine_ls_goodness_of_fit_ref 1.033
_refine_ls_hydrogen_treatment mixed
_refine_ls_matrix_type full
_refine_ls_number_parameters 209
_refine_ls_number_reflns 4094
_refine_ls_number_restraints 0
_refine_ls_restrained_S_all 1.033
_refine_ls_R_factor_all 0.071
_refine_ls_R_factor_gt 0.0349
_refine_ls_shift/su_max 0.001
_refine_ls_shift/su_mean 0
_refine_ls_structure_factor_coef Fsqd
_refine_ls_weighting_details 'calc w=1/[\s^2^(Fo^2^)+(0.0389P)^2^+0.0822P] where P=(Fo^2^+2Fc^2^)/3'
_refine_ls_weighting_scheme calc
_refine_ls_wR_factor_ref 0.089
_reflns_number_gt 2621
_reflns_number_total 4094
_reflns_threshold_expression >2\s(I)
_cod_data_source_file tk2745.cif
_cod_data_source_block I
_cod_original_sg_symbol_H-M 'P 21/n'
_cod_original_formula_sum 'C12 H16 Br0.60 Cl3.40 Cu N2'
_cod_database_code 2230502
_cod_database_fobs_code 2230502

loop_
_symmetry_equiv_pos_as_xyz
'x, y, z'
'-x+1/2, y+1/2, -z+1/2'
'-x, -y, -z'
'x-1/2, -y-1/2, z-1/2'

loop_
_atom_site_type_symbol
_atom_site_label
_atom_site_fract_x
_atom_site_fract_y
_atom_site_fract_z
_atom_site_U_iso_or_equiv
_atom_site_adp_type
_atom_site_calc_flag
_atom_site_refinement_flags
_atom_site_occupancy
_atom_site_disorder_assembly
_atom_site_disorder_group
Cu Cu1 0.55622(4) 0.54229(2) 0.70365(2) 0.04278(13) Uani d . 1 . .
Cl Cl2 0.3635(8) 0.6509(5) 0.6823(4) 0.0600(16) Uani d P 0.8 . .
Br Br2 0.3543(11) 0.6580(8) 0.6803(5) 0.0397(14) Uani d P 0.2 . .
Cl Cl3 0.7542(4) 0.6516(3) 0.7331(2) 0.0967(10) Uani d P 0.8 . .
Br Br3 0.7538(3) 0.6533(2) 0.73299(19) 0.0289(6) Uani d P 0.2 . .
Cl Cl4 0.4607(10) 0.4267(9) 0.7907(6) 0.0538(15) Uani d P 0.8 . .
Br Br4 0.4680(16) 0.4110(15) 0.7913(9) 0.0511(18) Uani d P 0.2 . .
Cl Cl5 0.65337(8) 0.43724(5) 0.60629(6) 0.0550(2) Uani d . 1 . .
N N1 0.4441(3) 0.2452(2) 0.59512(19) 0.0492(6) Uani d . 1 . .
H H1 0.485(3) 0.291(2) 0.621(2) 0.044(9) Uiso d . 1 . .
C C2 0.4632(3) 0.2199(2) 0.5066(2) 0.0457(7) Uani d . 1 . .
H H2 0.5221 0.26 0.4752 0.055 Uiso calc R 1 . .
C C3 0.3953(3) 0.1343(2) 0.4620(2) 0.0451(7) Uani d . 1 . .
C C4 0.3078(3) 0.0789(2) 0.5126(2) 0.0526(8) Uani d . 1 . .
H H4 0.2593 0.0211 0.4842 0.063 Uiso calc R 1 . .
C C5 0.2909(3) 0.1070(2) 0.6036(2) 0.0565(8) Uani d . 1 . .
H H5 0.2323 0.0686 0.6367 0.068 Uiso calc R 1 . .
C C6 0.3615(3) 0.1921(2) 0.6445(2) 0.0516(7) Uani d . 1 . .
H H6 0.3519 0.2128 0.7061 0.062 Uiso calc R 1 . .
C C7 0.4157(4) 0.1058(2) 0.3622(2) 0.0674(9) Uani d . 1 . .
H H7A 0.5116 0.1301 0.3534 0.101 Uiso calc R 1 . .
H H7B 0.3362 0.1354 0.3139 0.101 Uiso calc R 1 . .
H H7C 0.4122 0.0338 0.3556 0.101 Uiso calc R 1 . .
N N8 0.8582(3) 0.61568(19) 0.52884(19) 0.0494(6) Uani d . 1 . .
H H8 0.820(4) 0.599(3) 0.574(2) 0.082(12) Uiso d . 1 . .
C C9 0.9467(3) 0.6976(2) 0.54021(19) 0.0461(7) Uani d . 1 . .
H H9 0.9599 0.735 0.5974 0.055 Uiso calc R 1 . .
C C10 1.0178(3) 0.7265(2) 0.46804(19) 0.0446(7) Uani d . 1 . .
C C11 0.9936(3) 0.6688(2) 0.3849(2) 0.0522(7) Uani d . 1 . .
H H11 1.0407 0.6864 0.3347 0.063 Uiso calc R 1 . .
C C12 0.9011(4) 0.5857(2) 0.3745(2) 0.0587(8) Uani d . 1 . .
H H12 0.885 0.5478 0.3176 0.07 Uiso calc R 1 . .
C C13 0.8329(3) 0.5591(2) 0.4483(2) 0.0559(8) Uani d . 1 . .
H H13 0.7703 0.5028 0.4427 0.067 Uiso calc R 1 . .
C C14 1.1163(4) 0.8186(2) 0.4800(2) 0.0691(9) Uani d . 1 . .
H H14A 1.0553 0.877 0.4589 0.104 Uiso calc R 1 . .
H H14B 1.1911 0.8115 0.4414 0.104 Uiso calc R 1 . .
H H14C 1.1654 0.8262 0.5472 0.104 Uiso calc R 1 . .

loop_
_atom_site_aniso_label
_atom_site_aniso_U_11
_atom_site_aniso_U_22
_atom_site_aniso_U_33
_atom_site_aniso_U_12
_atom_site_aniso_U_13
_atom_site_aniso_U_23
Cu1 0.0438(2) 0.0394(2) 0.0472(2) -0.00244(15) 0.01439(16) -0.00025(15)
Cl2 0.060(2) 0.051(2) 0.073(3) 0.0085(14) 0.0232(16) -0.0012(14)
Br2 0.046(2) 0.040(2) 0.036(3) 0.0049(18) 0.0167(17) 0.0047(16)
Cl3 0.097(2) 0.091(2) 0.104(2) -0.0196(18) 0.0272(18) -0.0123(19)
Br3 0.0263(13) 0.0305(15) 0.0315(14) -0.0156(11) 0.0099(11) -0.0118(12)
Cl4 0.0612(13) 0.041(3) 0.0660(18) 0.0059(13) 0.0280(14) 0.0153(12)
Br4 0.066(3) 0.036(4) 0.052(2) 0.000(2) 0.014(2) 0.0125(17)
Cl5 0.0605(5) 0.0437(4) 0.0693(5) -0.0081(3) 0.0328(4) -0.0127(4)
N1 0.0478(15) 0.0433(15) 0.0527(16) -0.0041(13) 0.0029(12) -0.0027(13)
C2 0.0449(16) 0.0437(16) 0.0494(17) -0.0037(13) 0.0120(13) 0.0060(14)
C3 0.0444(16) 0.0417(16) 0.0473(16) 0.0046(13) 0.0054(13) 0.0060(13)
C4 0.0505(18) 0.0368(15) 0.066(2) -0.0078(13) 0.0032(15) 0.0033(14)
C5 0.0518(19) 0.0563(19) 0.064(2) -0.0032(15) 0.0180(16) 0.0121(16)
C6 0.0502(18) 0.062(2) 0.0449(17) 0.0057(15) 0.0141(14) 0.0085(15)
C7 0.087(3) 0.060(2) 0.054(2) 0.0054(18) 0.0111(18) -0.0029(16)
N8 0.0457(15) 0.0545(16) 0.0509(16) 0.0018(12) 0.0167(12) 0.0088(13)
C9 0.0473(17) 0.0496(17) 0.0421(16) 0.0010(14) 0.0110(13) -0.0021(13)
C10 0.0412(15) 0.0520(17) 0.0415(16) 0.0037(13) 0.0110(12) 0.0065(13)
C11 0.0509(18) 0.064(2) 0.0436(17) 0.0096(16) 0.0136(14) 0.0052(15)
C12 0.067(2) 0.060(2) 0.0457(17) 0.0075(17) 0.0055(16) -0.0093(15)
C13 0.0502(18) 0.0478(18) 0.065(2) -0.0019(14) 0.0025(16) -0.0008(16)
C14 0.069(2) 0.070(2) 0.072(2) -0.0139(18) 0.0230(18) 0.0057(18)

loop_
_atom_type_symbol
_atom_type_description
_atom_type_scat_dispersion_real
_atom_type_scat_dispersion_imag
_atom_type_scat_source
C C 0.0033 0.0016 'International Tables Vol C Tables 4.2.6.8 and 6.1.1.4'
H H 0 0 'International Tables Vol C Tables 4.2.6.8 and 6.1.1.4'
Cl Cl 0.1484 0.1585 'International Tables Vol C Tables 4.2.6.8 and 6.1.1.4'
Cu Cu 0.3201 1.2651 'International Tables Vol C Tables 4.2.6.8 and 6.1.1.4'
N N 0.0061 0.0033 'International Tables Vol C Tables 4.2.6.8 and 6.1.1.4'
Br Br -0.2901 2.4595 'International Tables Vol C Tables 4.2.6.8 and 6.1.1.4'

loop_
_geom_angle_atom_site_label_1
_geom_angle_atom_site_label_2
_geom_angle_atom_site_label_3
_geom_angle_site_symmetry_1
_geom_angle_site_symmetry_3
_geom_angle
_geom_angle_publ_flag
Cl2 Cu1 Cl4 . . 97.5(3) y
Cl2 Cu1 Cl5 . . 135.34(14) y
Cl4 Cu1 Cl5 . . 99.0(3) y
Cl2 Cu1 Cl3 . . 100.2(2) y
Cl4 Cu1 Cl3 . . 135.8(2) y
Cl5 Cu1 Cl3 . . 96.18(8) y
Cl2 Cu1 Br3 . . 99.70(18) ?
Cl4 Cu1 Br3 . . 136.0(2) ?
Cl5 Cu1 Br3 . . 96.53(7) ?
Cl3 Cu1 Br3 . . 0.49(16) ?
Cl2 Cu1 Br2 . . 0.6(3) ?
Cl4 Cu1 Br2 . . 98.1(3) ?
Cl5 Cu1 Br2 . . 135.17(16) ?
Cl3 Cu1 Br2 . . 99.7(2) ?
Br3 Cu1 Br2 . . 99.2(2) ?
Cl2 Cu1 Br4 . . 101.6(5) ?
Cl4 Cu1 Br4 . . 4.5(7) ?
Cl5 Cu1 Br4 . . 94.7(4) ?
Cl3 Cu1 Br4 . . 135.7(3) ?
Br3 Cu1 Br4 . . 135.9(3) ?
Br2 Cu1 Br4 . . 102.2(5) ?
C6 N1 C2 . . 123.7(3) ?
C6 N1 H1 . . 116(2) ?
C2 N1 H1 . . 120(2) ?
N1 C2 C3 . . 119.8(3) ?
N1 C2 H2 . . 120.1 ?
C3 C2 H2 . . 120.1 ?
C2 C3 C4 . . 116.9(3) ?
C2 C3 C7 . . 120.0(3) ?
C4 C3 C7 . . 123.1(3) ?
C5 C4 C3 . . 121.7(3) ?
C5 C4 H4 . . 119.1 ?
C3 C4 H4 . . 119.1 ?
C6 C5 C4 . . 118.8(3) ?
C6 C5 H5 . . 120.6 ?
C4 C5 H5 . . 120.6 ?
N1 C6 C5 . . 119.0(3) ?
N1 C6 H6 . . 120.5 ?
C5 C6 H6 . . 120.5 ?
C3 C7 H7A . . 109.5 ?
C3 C7 H7B . . 109.5 ?
H7A C7 H7B . . 109.5 ?
C3 C7 H7C . . 109.5 ?
H7A C7 H7C . . 109.5 ?
H7B C7 H7C . . 109.5 ?
C13 N8 C9 . . 123.1(3) ?
C13 N8 H8 . . 119(2) ?
C9 N8 H8 . . 117(2) ?
N8 C9 C10 . . 120.3(3) ?
N8 C9 H9 . . 119.9 ?
C10 C9 H9 . . 119.9 ?
C9 C10 C11 . . 117.4(3) ?
C9 C10 C14 . . 120.6(3) ?
C11 C10 C14 . . 122.0(3) ?
C12 C11 C10 . . 121.2(3) ?
C12 C11 H11 . . 119.4 ?
C10 C11 H11 . . 119.4 ?
C13 C12 C11 . . 119.6(3) ?
C13 C12 H12 . . 120.2 ?
C11 C12 H12 . . 120.2 ?
N8 C13 C12 . . 118.4(3) ?
N8 C13 H13 . . 120.8 ?
C12 C13 H13 . . 120.8 ?
C10 C14 H14A . . 109.5 ?
C10 C14 H14B . . 109.5 ?
H14A C14 H14B . . 109.5 ?
C10 C14 H14C . . 109.5 ?
H14A C14 H14C . . 109.5 ?
H14B C14 H14C . . 109.5 ?

loop_
_geom_bond_atom_site_label_1
_geom_bond_atom_site_label_2
_geom_bond_site_symmetry_2
_geom_bond_distance
_geom_bond_publ_flag
Cu1 Cl2 . 2.232(8) y
Cu1 Cl4 . 2.248(10) y
Cu1 Cl5 . 2.2604(8) y
Cu1 Cl3 . 2.273(3) y
Cu1 Br3 . 2.286(2) ?
Cu1 Br2 . 2.356(12) ?
Cu1 Br4 . 2.369(17) ?
N1 C6 . 1.328(4) ?
N1 C2 . 1.336(4) ?
N1 H1 . 0.76(3) ?
C2 C3 . 1.376(4) ?
C2 H2 . 0.93 ?
C3 C4 . 1.385(4) ?
C3 C7 . 1.502(4) ?
C4 C5 . 1.373(4) ?
C4 H4 . 0.93 ?
C5 C6 . 1.362(4) ?
C5 H5 . 0.93 ?
C6 H6 . 0.93 ?
C7 H7A . 0.96 ?
C7 H7B . 0.96 ?
C7 H7C . 0.96 ?
N8 C13 . 1.336(4) ?
N8 C9 . 1.339(4) ?
N8 H8 . 0.82(3) ?
C9 C10 . 1.369(3) ?
C9 H9 . 0.93 ?
C10 C11 . 1.374(4) ?
C10 C14 . 1.500(4) ?
C11 C12 . 1.373(4) ?
C11 H11 . 0.93 ?
C12 C13 . 1.363(4) ?
C12 H12 . 0.93 ?
C13 H13 . 0.93 ?
C14 H14A . 0.96 ?
C14 H14B . 0.96 ?
C14 H14C . 0.96 ?

loop_
_geom_hbond_atom_site_label_D
_geom_hbond_atom_site_label_H
_geom_hbond_atom_site_label_A
_geom_hbond_site_symmetry_A
_geom_hbond_distance_DH
_geom_hbond_distance_HA
_geom_hbond_distance_DA
_geom_hbond_angle_DHA
N1 H1 Cl5 . 0.76(3) 2.50(3) 3.158(3) 145(3)
N8 H8 Cl3 . 0.82(3) 2.53(3) 3.245(4) 147(3)
N8 H8 Cl5 . 0.82(3) 2.72(3) 3.332(3) 133(3)
